data_7111491
loop_
_publ_author_name
'Pattabiraman, Mahesh'
'Natarajan, Arunkumar'
'Kaliappan, Raja'
'Mague, Joel T.'
'Ramamurthy, V.'

_publ_section_title
;
 Template directed photodimerization of trans-1,2-bis(n-pyridyl)ethylenes
 and stilbazoles in water
;
_journal_issue 36
_journal_name_full 'Chemical Communications'
_journal_page_first 4542
_journal_page_last 4544
_journal_paper_doi 10.1039/b508458j
_journal_year 2005
_chemical_formula_sum 'C72 H99 Cl4 N36 O29.5'
_chemical_formula_weight 2082.87
_chemical_name_systematic
;
?
;
_space_group_IT_number 2
_symmetry_cell_setting triclinic
_symmetry_space_group_name_Hall '-P 1'
_symmetry_space_group_name_H-M 'P -1'
_atom_sites_solution_hydrogens geom
_atom_sites_solution_primary direct
_atom_sites_solution_secondary difmap
_audit_creation_method SHELXL-97
_cell_angle_alpha 88.608(2)
_cell_angle_beta 89.882(2)
_cell_angle_gamma 76.149(2)
_cell_formula_units_Z 2
_cell_length_a 12.938(2)
_cell_length_b 14.613(2)
_cell_length_c 25.703(4)
_cell_measurement_reflns_used 8711
_cell_measurement_temperature 100(2)
_cell_measurement_theta_max 24.66
_cell_measurement_theta_min 2.16
_cell_volume 4716.8(12)
_computing_cell_refinement 'Bruker SMART (Bruker-AXS, 2000)'
_computing_data_collection 'Bruker SMART (Bruker-AXS, 2000)'
_computing_data_reduction 'Bruker SAINT+ (Bruker-AXS, 2004)'
_computing_molecular_graphics 'Bruker SHELXTL (Bruker-AXS, 2000a)'
_computing_publication_material 'Bruker SHELXTL (Bruker-AXS, 2000a)'
_computing_structure_refinement 'SHELXL-97 (Sheldrick, 1997)'
_computing_structure_solution 'SHELXS-97 (Sheldrick, 1997)'
_diffrn_ambient_temperature 100(2)
_diffrn_measured_fraction_theta_full 0.985
_diffrn_measured_fraction_theta_max 0.985
_diffrn_measurement_device_type 'Bruker-AXS Smart APEX CCD area detector'
_diffrn_measurement_method 'phi and omega scans'
_diffrn_radiation_monochromator graphite
_diffrn_radiation_source 'fine-focus sealed tube'
_diffrn_radiation_type MoK\a
_diffrn_radiation_wavelength 0.71073
_diffrn_reflns_av_R_equivalents 0.0581
_diffrn_reflns_av_sigmaI/netI 0.1096
_diffrn_reflns_limit_h_max 15
_diffrn_reflns_limit_h_min -15
_diffrn_reflns_limit_k_max 17
_diffrn_reflns_limit_k_min -17
_diffrn_reflns_limit_l_max 30
_diffrn_reflns_limit_l_min -30
_diffrn_reflns_number 32956
_diffrn_reflns_theta_full 24.83
_diffrn_reflns_theta_max 24.83
_diffrn_reflns_theta_min 1.44
_exptl_absorpt_coefficient_mu 0.228
_exptl_absorpt_correction_T_max 0.9879
_exptl_absorpt_correction_T_min 0.9498
_exptl_absorpt_correction_type multi-scan
_exptl_absorpt_process_details 'SADABS (Sheldrick, 2002)'
_exptl_crystal_colour Colorless
_exptl_crystal_density_diffrn 1.467
_exptl_crystal_density_method 'not measured'
_exptl_crystal_description Plate
_exptl_crystal_F_000 2174
_exptl_crystal_size_max 0.23
_exptl_crystal_size_mid 0.12
_exptl_crystal_size_min 0.05
_refine_diff_density_max 2.232
_refine_diff_density_min -1.063
_refine_diff_density_rms 0.158
_refine_ls_extinction_method none
_refine_ls_goodness_of_fit_ref 1.270
_refine_ls_hydrogen_treatment constr
_refine_ls_matrix_type full
_refine_ls_number_parameters 1266
_refine_ls_number_reflns 16070
_refine_ls_number_restraints 0
_refine_ls_restrained_S_all 1.270
_refine_ls_R_factor_all 0.1932
_refine_ls_R_factor_gt 0.1289
_refine_ls_shift/su_max 0.015
_refine_ls_shift/su_mean 0.000
_refine_ls_structure_factor_coef Fsqd
_refine_ls_weighting_details 'calc w=1/[\s^2^(Fo^2^)+(0.2000P)^2^] where P=(Fo^2^+2Fc^2^)/3'
_refine_ls_weighting_scheme calc
_refine_ls_wR_factor_gt 0.3559
_refine_ls_wR_factor_ref 0.3856
_reflns_number_gt 8785
_reflns_number_total 16070
_reflns_threshold_expression >2\s(I)
_cod_data_source_file b508458jsup1.cif
_cod_data_source_block vr164
_cod_depositor_comments
;
The following automatic conversions were performed:

'_symmetry_cell_setting' value 'Triclinic' changed to 'triclinic'
according to /home/saulius/struct/CIF-dictionaries/cif_core.dic
dictionary named 'cif_core.dic' version 2.4.2 from 2011-04-26.

Automatic conversion script
Id: cif_fix_values 1891 2012-01-12 08:04:46Z andrius 
;
_cod_original_cell_volume 4717(1)
_cod_original_sg_symbol_H-M P-1
_cod_original_formula_sum 'C72 H99 Cl4 N36 O29.50'
_cod_database_code 7111491

loop_
_symmetry_equiv_pos_as_xyz
'x, y, z'
'-x, -y, -z'

loop_
_atom_site_label
_atom_site_type_symbol
_atom_site_fract_x
_atom_site_fract_y
_atom_site_fract_z
_atom_site_U_iso_or_equiv
_atom_site_adp_type
_atom_site_occupancy
_atom_site_symmetry_multiplicity
_atom_site_calc_flag
_atom_site_refinement_flags
Cl1 Cl 0.68924(16) 0.85590(18) 0.15629(8) 0.0398(6) Uani 1 1 d .
Cl2 Cl 0.1946(2) 0.8503(3) 0.34868(10) 0.0787(11) Uani 1 1 d .
Cl3 Cl 0.6745(2) 0.4440(3) 0.27847(12) 0.0732(9) Uani 1 1 d .
Cl4 Cl 0.0606(3) 0.5143(3) 0.39398(15) 0.0985(12) Uani 1 1 d .
O1 O 0.5500(4) -0.3158(4) 0.3604(2) 0.0357(14) Uani 1 1 d .
O2 O 0.4978(4) -0.1067(4) 0.2731(2) 0.0358(14) Uani 1 1 d .
O3 O 0.3310(4) 0.1349(4) 0.2979(2) 0.0376(14) Uani 1 1 d .
O4 O 0.1678(5) 0.2521(4) 0.4140(2) 0.0383(14) Uani 1 1 d .
O5 O 0.5395(5) 0.3886(4) 0.4986(2) 0.0419(15) Uani 1 1 d .
O6 O 0.6986(5) 0.2497(4) 0.4003(2) 0.0381(14) Uani 1 1 d .
O7 O 0.8839(4) -0.0124(4) 0.3754(2) 0.0329(13) Uani 1 1 d .
O8 O 0.9373(4) -0.2086(4) 0.4453(2) 0.0356(14) Uani 1 1 d .
O9 O 0.0618(4) -0.3205(4) 0.1534(2) 0.0366(14) Uani 1 1 d .
O10 O -0.0015(4) -0.1038(4) 0.2298(2) 0.0335(14) Uani 1 1 d .
O11 O -0.1743(4) 0.1383(4) 0.1924(2) 0.0386(15) Uani 1 1 d .
O12 O -0.3496(5) 0.2603(5) 0.0752(2) 0.0480(17) Uani 1 1 d .
O13 O 0.0235(5) 0.3942(4) -0.0206(3) 0.0450(16) Uani 1 1 d .
O14 O 0.1915(5) 0.2532(5) 0.0849(2) 0.0431(16) Uani 1 1 d .
O15 O 0.3816(4) -0.0063(4) 0.1228(2) 0.0331(14) Uani 1 1 d .
O16 O 0.4398(4) -0.2045(4) 0.0620(2) 0.0355(14) Uani 1 1 d .
N1 N 0.7007(5) -0.3766(5) 0.4102(3) 0.0301(16) Uani 1 1 d .
N2 N 0.7172(5) -0.3000(5) 0.3364(3) 0.0349(17) Uani 1 1 d .
N3 N 0.6793(5) -0.1534(5) 0.2860(3) 0.0299(16) Uani 1 1 d .
N4 N 0.6087(5) -0.0042(5) 0.2646(3) 0.0302(16) Uani 1 1 d .
N5 N 0.5004(5) 0.1522(5) 0.2784(3) 0.0294(16) Uani 1 1 d .
N6 N 0.3917(5) 0.2647(5) 0.3213(3) 0.0302(16) Uani 1 1 d .
N7 N 0.2874(5) 0.3398(5) 0.3928(3) 0.0313(16) Uani 1 1 d .
N8 N 0.2082(5) 0.3593(5) 0.4699(3) 0.0338(17) Uani 1 1 d .
N9 N 0.3578(5) 0.4108(5) 0.5036(3) 0.0337(17) Uani 1 1 d .
N10 N 0.4332(5) 0.4041(5) 0.4257(3) 0.0328(16) Uani 1 1 d .
N11 N 0.5386(5) 0.3157(5) 0.3589(3) 0.0299(16) Uani 1 1 d .
N12 N 0.6465(5) 0.1890(5) 0.3255(2) 0.0277(15) Uani 1 1 d .
N13 N 0.7557(5) 0.0327(5) 0.3104(3) 0.0305(16) Uani 1 1 d .
N14 N 0.8413(5) -0.1171(5) 0.3188(2) 0.0266(15) Uani 1 1 d .
N15 N 0.8790(5) -0.2607(5) 0.3704(2) 0.0264(15) Uani 1 1 d .
N16 N 0.8541(5) -0.3312(5) 0.4445(3) 0.0336(17) Uani 1 1 d .
N17 N 0.3047(6) -0.3639(5) -0.0154(3) 0.0348(17) Uani 1 1 d .
N18 N 0.3636(5) -0.3317(5) 0.0696(3) 0.0338(17) Uani 1 1 d .
N19 N 0.3858(5) -0.2559(5) 0.1404(2) 0.0263(15) Uani 1 1 d .
N20 N 0.3395(5) -0.1088(5) 0.1842(2) 0.0267(15) Uani 1 1 d .
N21 N 0.2497(5) 0.0413(5) 0.1845(3) 0.0309(16) Uani 1 1 d .
N22 N 0.1397(5) 0.1942(5) 0.1625(3) 0.0281(15) Uani 1 1 d .
N23 N 0.0317(5) 0.3188(5) 0.1239(3) 0.0376(18) Uani 1 1 d .
N24 N -0.0763(5) 0.3997(5) 0.0531(3) 0.0334(17) Uani 1 1 d .
N25 N -0.1594(5) 0.4203(5) -0.0228(3) 0.0349(17) Uani 1 1 d .
N26 N -0.2237(5) 0.3443(5) 0.0912(3) 0.0355(17) Uani 1 1 d .
N27 N -0.1154(5) 0.2680(5) 0.1635(3) 0.0301(16) Uani 1 1 d .
N28 N -0.0067(5) 0.1553(5) 0.2099(3) 0.0343(17) Uani 1 1 d .
N29 N 0.1047(5) 0.0026(5) 0.2324(3) 0.0288(16) Uani 1 1 d .
N30 N 0.1800(5) -0.1467(5) 0.2187(2) 0.0271(15) Uani 1 1 d .
N31 N 0.2236(5) -0.2942(5) 0.1753(3) 0.0299(16) Uani 1 1 d .
N32 N 0.2138(5) -0.3813(5) 0.1072(3) 0.0348(17) Uani 1 1 d .
N33 N 0.4503(5) 1.0551(5) -0.0557(3) 0.0343(18) Uani 1 1 d .
H33N H 0.5025 1.0699 -0.0734 0.041 Uiso 1 1 calc R
N34 N -0.1102(5) 0.8756(5) 0.1064(3) 0.0315(16) Uani 1 1 d .
H34N H -0.1683 0.8661 0.1211 0.038 Uiso 1 1 calc R
N35 N 0.6068(5) 0.1201(6) 0.6018(3) 0.0380(18) Uani 1 1 d .
H35N H 0.6637 0.1313 0.6166 0.046 Uiso 1 1 calc R
N36 N 0.0500(5) -0.0626(5) 0.4459(3) 0.0322(16) Uani 1 1 d .
H36N H -0.0015 -0.0787 0.4287 0.039 Uiso 1 1 calc R
C1 C 0.6550(7) -0.4381(6) 0.4440(3) 0.034(2) Uani 1 1 d .
H1A H 0.5846 -0.4404 0.4299 0.041 Uiso 1 1 calc R
H1B H 0.7012 -0.5027 0.4431 0.041 Uiso 1 1 calc R
C2 C 0.6467(7) -0.3288(6) 0.3679(3) 0.036(2) Uani 1 1 d .
C3 C 0.6870(6) -0.2535(6) 0.2866(3) 0.0304(19) Uani 1 1 d .
H3A H 0.7399 -0.2828 0.2603 0.036 Uiso 1 1 calc R
H3B H 0.6173 -0.2643 0.2762 0.036 Uiso 1 1 calc R
C4 C 0.5863(6) -0.0896(7) 0.2741(3) 0.035(2) Uani 1 1 d .
C5 C 0.5299(6) 0.0745(6) 0.2438(3) 0.035(2) Uani 1 1 d .
H5A H 0.4654 0.0528 0.2350 0.042 Uiso 1 1 calc R
H5B H 0.5573 0.0970 0.2112 0.042 Uiso 1 1 calc R
C6 C 0.4014(6) 0.1794(6) 0.2986(3) 0.0316(19) Uani 1 1 d .
C7 C 0.2914(6) 0.3215(6) 0.3383(3) 0.0314(19) Uani 1 1 d .
H7A H 0.2763 0.3824 0.3187 0.038 Uiso 1 1 calc R
H7B H 0.2346 0.2892 0.3298 0.038 Uiso 1 1 calc R
C8 C 0.2159(6) 0.3127(6) 0.4243(3) 0.0311(19) Uani 1 1 d .
C9 C 0.2677(6) 0.4320(6) 0.4681(3) 0.0313(19) Uani 1 1 d .
H9 H 0.2211 0.4964 0.4732 0.038 Uiso 1 1 calc R
C10 C 0.3195(6) 0.4220(6) 0.4136(3) 0.0312(19) Uani 1 1 d .
H10 H 0.2943 0.4800 0.3912 0.037 Uiso 1 1 calc R
C11 C 0.4867(6) 0.3008(6) 0.3122(3) 0.0312(19) Uani 1 1 d .
H11 H 0.4711 0.3582 0.2889 0.037 Uiso 1 1 calc R
C12 C 0.5623(6) 0.2184(6) 0.2869(3) 0.0310(19) Uani 1 1 d .
H12 H 0.5908 0.2385 0.2534 0.037 Uiso 1 1 calc R
C13 C 0.7202(6) -0.0099(6) 0.2652(3) 0.0277(18) Uani 1 1 d .
H13 H 0.7449 0.0144 0.2318 0.033 Uiso 1 1 calc R
C14 C 0.7708(6) -0.1140(6) 0.2747(3) 0.0291(19) Uani 1 1 d .
H14 H 0.8105 -0.1431 0.2434 0.035 Uiso 1 1 calc R
C15 C 0.8256(6) -0.3336(6) 0.3543(3) 0.0325(19) Uani 1 1 d .
H15 H 0.8695 -0.3770 0.3288 0.039 Uiso 1 1 calc R
C16 C 0.8129(7) -0.3865(6) 0.4069(3) 0.035(2) Uani 1 1 d .
H16 H 0.8534 -0.4540 0.4072 0.042 Uiso 1 1 calc R
C17 C 0.8830(6) -0.3665(7) 0.4961(3) 0.036(2) Uani 1 1 d .
H17A H 0.9314 -0.3308 0.5111 0.043 Uiso 1 1 calc R
H17B H 0.9222 -0.4334 0.4946 0.043 Uiso 1 1 calc R
C18 C 0.8938(6) -0.2616(6) 0.4216(3) 0.033(2) Uani 1 1 d .
C19 C 0.9187(6) -0.1992(6) 0.3344(3) 0.034(2) Uani 1 1 d .
H19A H 0.9790 -0.1801 0.3510 0.040 Uiso 1 1 calc R
H19B H 0.9462 -0.2350 0.3031 0.040 Uiso 1 1 calc R
C20 C 0.8326(6) -0.0312(6) 0.3394(3) 0.032(2) Uani 1 1 d .
C21 C 0.7496(6) 0.1333(6) 0.3119(3) 0.0319(19) Uani 1 1 d .
H21A H 0.8023 0.1440 0.3375 0.038 Uiso 1 1 calc R
H21B H 0.7694 0.1550 0.2774 0.038 Uiso 1 1 calc R
C22 C 0.6331(6) 0.2515(6) 0.3644(3) 0.032(2) Uani 1 1 d .
C23 C 0.5121(6) 0.4009(6) 0.3871(3) 0.035(2) Uani 1 1 d .
H23A H 0.5774 0.4101 0.4039 0.041 Uiso 1 1 calc R
H23B H 0.4870 0.4542 0.3620 0.041 Uiso 1 1 calc R
C24 C 0.4528(7) 0.4007(6) 0.4776(4) 0.033(2) Uani 1 1 d .
C25 C 0.1564(7) -0.3319(6) 0.1455(3) 0.0320(19) Uani 1 1 d .
C26 C 0.1923(6) -0.2483(5) 0.2225(3) 0.0278(18) Uani 1 1 d .
H26A H 0.2462 -0.2748 0.2496 0.033 Uiso 1 1 calc R
H26B H 0.1239 -0.2613 0.2337 0.033 Uiso 1 1 calc R
C27 C 0.0837(6) -0.0860(6) 0.2274(3) 0.0284(19) Uani 1 1 d .
C28 C 0.0230(6) 0.0825(6) 0.2486(3) 0.035(2) Uani 1 1 d .
H28A H -0.0409 0.0603 0.2587 0.041 Uiso 1 1 calc R
H28B H 0.0484 0.1091 0.2798 0.041 Uiso 1 1 calc R
C29 C -0.1056(6) 0.1830(6) 0.1886(3) 0.033(2) Uani 1 1 d .
C30 C -0.2176(6) 0.3240(6) 0.1473(3) 0.037(2) Uani 1 1 d .
H30A H -0.2329 0.3842 0.1659 0.044 Uiso 1 1 calc R
H30B H -0.2728 0.2902 0.1570 0.044 Uiso 1 1 calc R
C31 C -0.2975(7) 0.3184(7) 0.0613(3) 0.039(2) Uani 1 1 d .
C32 C -0.2463(6) 0.4357(6) 0.0145(3) 0.033(2) Uani 1 1 d .
H32 H -0.2942 0.5002 0.0104 0.040 Uiso 1 1 calc R
C33 C -0.1898(6) 0.4215(6) 0.0670(4) 0.034(2) Uani 1 1 d .
H33 H -0.2100 0.4795 0.0882 0.041 Uiso 1 1 calc R
C34 C -0.0239(6) 0.3050(6) 0.1710(3) 0.0297(19) Uani 1 1 d .
H34 H -0.0417 0.3637 0.1917 0.036 Uiso 1 1 calc R
C35 C 0.0554(6) 0.2245(6) 0.2008(3) 0.035(2) Uani 1 1 d .
H35 H 0.0821 0.2459 0.2337 0.043 Uiso 1 1 calc R
C36 C 0.2166(6) 0.0007(6) 0.2318(3) 0.0291(19) Uani 1 1 d .
H36 H 0.2398 0.0279 0.2638 0.035 Uiso 1 1 calc R
C37 C 0.2688(6) -0.1056(6) 0.2273(3) 0.0275(18) Uani 1 1 d .
H37 H 0.3083 -0.1318 0.2599 0.033 Uiso 1 1 calc R
C38 C 0.3346(6) -0.3285(6) 0.1598(3) 0.0270(18) Uani 1 1 d .
H38 H 0.3779 -0.3688 0.1878 0.032 Uiso 1 1 calc R
C39 C 0.3264(7) -0.3846(6) 0.1115(3) 0.034(2) Uani 1 1 d .
H39 H 0.3705 -0.4507 0.1148 0.041 Uiso 1 1 calc R
C40 C 0.3940(6) -0.3694(7) 0.0193(3) 0.038(2) Uani 1 1 d .
H40A H 0.4330 -0.4363 0.0237 0.046 Uiso 1 1 calc R
H40B H 0.4432 -0.3347 0.0031 0.046 Uiso 1 1 calc R
C41 C 0.3987(6) -0.2574(6) 0.0886(3) 0.0297(19) Uani 1 1 d .
C42 C 0.4215(6) -0.1921(6) 0.1725(3) 0.0291(19) Uani 1 1 d .
H42A H 0.4812 -0.1725 0.1550 0.035 Uiso 1 1 calc R
H42B H 0.4490 -0.2251 0.2055 0.035 Uiso 1 1 calc R
C43 C 0.3299(6) -0.0239(6) 0.1605(3) 0.0278(18) Uani 1 1 d .
C44 C 0.2443(6) 0.1406(6) 0.1788(3) 0.0313(19) Uani 1 1 d .
H44A H 0.2974 0.1503 0.1527 0.038 Uiso 1 1 calc R
H44B H 0.2628 0.1645 0.2124 0.038 Uiso 1 1 calc R
C45 C 0.1290(7) 0.2551(6) 0.1207(4) 0.036(2) Uani 1 1 d .
C46 C 0.0047(7) 0.4008(6) 0.0910(4) 0.037(2) Uani 1 1 d .
H46A H 0.0696 0.4081 0.0725 0.044 Uiso 1 1 calc R
H46B H -0.0197 0.4566 0.1129 0.044 Uiso 1 1 calc R
C47 C -0.0632(7) 0.4050(6) 0.0012(4) 0.038(2) Uani 1 1 d .
C49 C 0.4290(6) 0.9729(7) -0.0639(3) 0.036(2) Uani 1 1 d .
H49 H 0.4702 0.9304 -0.0876 0.043 Uiso 1 1 calc R
C50 C 0.3437(7) 0.9492(7) -0.0367(4) 0.045(2) Uani 1 1 d .
H50 H 0.3253 0.8912 -0.0429 0.054 Uiso 1 1 calc R
C51 C 0.2875(6) 1.0107(7) -0.0013(3) 0.037(2) Uani 1 1 d .
C52 C 0.3135(6) 1.0959(7) 0.0054(3) 0.040(2) Uani 1 1 d .
H52 H 0.2739 1.1400 0.0289 0.048 Uiso 1 1 calc R
C53 C 0.3972(6) 1.1173(7) -0.0220(3) 0.037(2) Uani 1 1 d .
H53 H 0.4166 1.1752 -0.0169 0.044 Uiso 1 1 calc R
C54 C 0.1991(7) 0.9944(8) 0.0305(4) 0.046(2) Uani 1 1 d .
H54 H 0.1666 1.0420 0.0539 0.056 Uiso 1 1 calc R
C55 C 0.1623(8) 0.9194(8) 0.0287(4) 0.050(3) Uani 1 1 d .
H55 H 0.1972 0.8699 0.0069 0.060 Uiso 1 1 calc R
C56 C 0.0673(7) 0.9064(7) 0.0592(4) 0.042(2) Uani 1 1 d .
C57 C 0.0163(7) 0.9666(8) 0.0953(4) 0.047(3) Uani 1 1 d .
H57 H 0.0429 1.0190 0.1048 0.056 Uiso 1 1 calc R
C58 C -0.0771(7) 0.9507(7) 0.1187(3) 0.041(2) Uani 1 1 d .
H58 H -0.1154 0.9938 0.1431 0.049 Uiso 1 1 calc R
C60 C -0.0591(7) 0.8132(7) 0.0725(4) 0.043(2) Uani 1 1 d .
H60 H -0.0849 0.7592 0.0652 0.051 Uiso 1 1 calc R
C61 C 0.0305(7) 0.8268(7) 0.0480(4) 0.047(2) Uani 1 1 d .
H61 H 0.0670 0.7826 0.0237 0.056 Uiso 1 1 calc R
C63 C 0.5616(8) 0.1763(8) 0.5652(4) 0.050(3) Uani 1 1 d .
H63 H 0.5911 0.2276 0.5552 0.061 Uiso 1 1 calc R
C64 C 0.4712(8) 0.1654(8) 0.5395(5) 0.057(3) Uani 1 1 d .
H64 H 0.4392 0.2073 0.5121 0.068 Uiso 1 1 calc R
C65 C 0.4315(7) 0.0932(10) 0.5551(4) 0.057(3) Uani 1 1 d .
C66 C 0.4820(9) 0.0298(9) 0.5958(5) 0.066(3) Uani 1 1 d .
H66 H 0.4547 -0.0221 0.6070 0.079 Uiso 1 1 calc R
C67 C 0.5735(7) 0.0474(7) 0.6184(4) 0.046(2) Uani 1 1 d .
H67 H 0.6105 0.0072 0.6454 0.055 Uiso 1 1 calc R
C68 C 0.3342(9) 0.0756(9) 0.5259(5) 0.061(3) Uani 1 1 d .
H68 H 0.2986 0.1245 0.5026 0.073 Uiso 1 1 calc R
C69 C 0.2980(7) 0.0058(8) 0.5293(4) 0.052(3) Uani 1 1 d .
H69 H 0.3297 -0.0410 0.5545 0.062 Uiso 1 1 calc R
C70 C 0.2102(6) -0.0129(7) 0.4984(4) 0.039(2) Uani 1 1 d .
C71 C 0.1845(6) -0.0985(7) 0.5086(3) 0.037(2) Uani 1 1 d .
H71 H 0.2231 -0.1409 0.5343 0.044 Uiso 1 1 calc R
C72 C 0.1038(6) -0.1218(6) 0.4818(3) 0.034(2) Uani 1 1 d .
H72 H 0.0862 -0.1804 0.4889 0.041 Uiso 1 1 calc R
C74 C 0.0715(7) 0.0209(7) 0.4349(3) 0.039(2) Uani 1 1 d .
H74 H 0.0303 0.0628 0.4097 0.047 Uiso 1 1 calc R
C75 C 0.1545(7) 0.0458(7) 0.4606(4) 0.043(2) Uani 1 1 d .
H75 H 0.1726 0.1036 0.4520 0.052 Uiso 1 1 calc R
C76 C -0.1724(7) 0.4481(7) -0.0778(3) 0.043(2) Uani 1 1 d .
H76A H -0.2217 0.5112 -0.0813 0.052 Uiso 1 1 calc R
H76B H -0.1027 0.4524 -0.0923 0.052 Uiso 1 1 calc R
O17 O 0.4026(4) 0.2956(4) 0.18591(18) 0.0257(12) Uani 1 1 d .
O18 O 0.3067(7) 0.5365(6) 0.2852(3) 0.079(2) Uani 1 1 d .
O19 O 0.5175(7) 0.4462(6) 0.1858(3) 0.078(2) Uani 1 1 d .
O20 O 0.5756(5) 0.5211(6) 0.0967(3) 0.066(2) Uani 1 1 d .
O21 O 0.6923(8) 0.6634(6) 0.1086(4) 0.096(3) Uani 1 1 d .
O22 O 0.4690(7) 0.6205(6) 0.2743(3) 0.069(2) Uani 1 1 d .
O34 O 0.7974(7) 0.5452(6) 0.1919(4) 0.078(2) Uani 1 1 d .
O23 O 0.9436(7) 0.6314(6) 0.2317(3) 0.081(3) Uani 1 1 d .
O24 O 0.8964(7) 0.3053(7) 0.2965(4) 0.091(3) Uani 1 1 d .
O25 O 0.9649(8) 0.2353(7) 0.3911(4) 0.029(2) Uiso 0.50 1 d P
O26 O 0.8213(10) 0.3398(9) 0.4575(5) 0.046(3) Uiso 0.50 1 d P
O27 O 0.7383(14) 0.3437(12) 0.5471(7) 0.078(5) Uiso 0.50 1 d P
O28 O 0.8157(13) 0.3457(11) 0.6405(6) 0.071(4) Uiso 0.50 1 d P
O29 O 0.5595(10) 0.7535(9) 0.9187(5) 0.047(3) Uiso 0.50 1 d P
O30 O 0.2806(9) 0.3406(8) 1.0002(4) 0.033(3) Uiso 0.50 1 d P
O31 O 0.1870(4) 0.4247(3) 0.20316(18) 0.0201(11) Uiso 1 1 d .
O33 O 0.0366(12) 0.4215(10) 0.2968(6) 0.059(4) Uiso 0.50 1 d P

loop_
_atom_site_aniso_label
_atom_site_aniso_U_11
_atom_site_aniso_U_22
_atom_site_aniso_U_33
_atom_site_aniso_U_23
_atom_site_aniso_U_13
_atom_site_aniso_U_12
Cl1 0.0241(10) 0.0765(17) 0.0260(11) 0.0036(10) 0.0004(8) -0.0267(11)
Cl2 0.0431(15) 0.175(3) 0.0411(14) -0.0421(17) 0.0193(11) -0.0680(19)
Cl3 0.0377(15) 0.117(3) 0.0675(19) 0.0064(17) 0.0051(13) -0.0236(16)
Cl4 0.072(2) 0.130(3) 0.083(2) -0.003(2) -0.0005(18) -0.001(2)
O1 0.022(3) 0.056(4) 0.037(3) -0.005(3) -0.002(2) -0.022(3)
O2 0.023(3) 0.056(4) 0.033(3) -0.013(3) 0.002(2) -0.017(3)
O3 0.028(3) 0.047(4) 0.044(4) -0.010(3) 0.000(3) -0.021(3)
O4 0.034(3) 0.051(4) 0.038(3) -0.003(3) -0.003(3) -0.024(3)
O5 0.034(4) 0.055(4) 0.044(4) 0.003(3) -0.007(3) -0.024(3)
O6 0.035(3) 0.051(4) 0.029(3) -0.004(3) -0.009(3) -0.011(3)
O7 0.024(3) 0.049(4) 0.029(3) -0.004(3) -0.005(2) -0.015(3)
O8 0.031(3) 0.052(4) 0.031(3) -0.006(3) -0.001(2) -0.024(3)
O9 0.026(3) 0.055(4) 0.039(3) -0.007(3) 0.007(3) -0.030(3)
O10 0.019(3) 0.050(4) 0.037(3) -0.002(3) 0.003(2) -0.018(3)
O11 0.030(3) 0.048(4) 0.046(4) -0.002(3) 0.007(3) -0.024(3)
O12 0.050(4) 0.069(5) 0.039(4) -0.012(3) 0.009(3) -0.040(4)
O13 0.029(3) 0.048(4) 0.066(4) -0.013(3) 0.016(3) -0.025(3)
O14 0.026(3) 0.061(4) 0.043(4) 0.011(3) 0.003(3) -0.014(3)
O15 0.020(3) 0.052(4) 0.031(3) 0.010(3) 0.002(2) -0.017(3)
O16 0.022(3) 0.054(4) 0.036(3) 0.001(3) 0.003(2) -0.022(3)
N1 0.023(4) 0.042(4) 0.031(4) 0.000(3) -0.005(3) -0.020(3)
N2 0.031(4) 0.045(4) 0.035(4) -0.005(3) 0.006(3) -0.021(3)
N3 0.015(3) 0.046(4) 0.032(4) -0.007(3) 0.002(3) -0.012(3)
N4 0.026(4) 0.036(4) 0.034(4) -0.009(3) 0.003(3) -0.015(3)
N5 0.018(3) 0.038(4) 0.035(4) -0.010(3) -0.002(3) -0.012(3)
N6 0.011(3) 0.041(4) 0.043(4) -0.005(3) -0.001(3) -0.013(3)
N7 0.026(4) 0.030(4) 0.041(4) -0.003(3) 0.004(3) -0.012(3)
N8 0.024(4) 0.051(5) 0.032(4) -0.001(3) 0.001(3) -0.021(3)
N9 0.031(4) 0.046(4) 0.031(4) -0.003(3) -0.008(3) -0.023(3)
N10 0.019(3) 0.045(4) 0.038(4) -0.005(3) -0.002(3) -0.014(3)
N11 0.026(4) 0.034(4) 0.034(4) -0.005(3) 0.001(3) -0.016(3)
N12 0.015(3) 0.044(4) 0.028(4) -0.008(3) -0.001(3) -0.013(3)
N13 0.027(4) 0.037(4) 0.031(4) -0.006(3) 0.005(3) -0.014(3)
N14 0.019(3) 0.035(4) 0.028(4) -0.009(3) 0.005(3) -0.012(3)
N15 0.018(3) 0.039(4) 0.029(4) -0.003(3) 0.004(3) -0.020(3)
N16 0.027(4) 0.045(4) 0.037(4) -0.005(3) -0.001(3) -0.025(3)
N17 0.040(4) 0.050(5) 0.022(4) -0.004(3) 0.004(3) -0.024(4)
N18 0.029(4) 0.050(5) 0.030(4) -0.010(3) 0.011(3) -0.023(3)
N19 0.024(3) 0.034(4) 0.022(3) -0.003(3) 0.004(3) -0.009(3)
N20 0.016(3) 0.037(4) 0.031(4) 0.002(3) 0.002(3) -0.013(3)
N21 0.015(3) 0.045(4) 0.035(4) 0.000(3) 0.003(3) -0.011(3)
N22 0.016(3) 0.039(4) 0.033(4) 0.004(3) -0.002(3) -0.013(3)
N23 0.015(3) 0.039(4) 0.061(5) 0.007(4) -0.001(3) -0.013(3)
N24 0.025(4) 0.037(4) 0.043(4) 0.001(3) 0.007(3) -0.015(3)
N25 0.020(4) 0.052(5) 0.036(4) -0.010(3) 0.007(3) -0.013(3)
N26 0.031(4) 0.045(5) 0.033(4) -0.006(3) 0.001(3) -0.014(3)
N27 0.025(4) 0.037(4) 0.033(4) 0.004(3) -0.001(3) -0.018(3)
N28 0.031(4) 0.033(4) 0.042(4) -0.001(3) 0.010(3) -0.013(3)
N29 0.019(3) 0.033(4) 0.039(4) -0.005(3) 0.006(3) -0.014(3)
N30 0.014(3) 0.045(4) 0.026(4) -0.005(3) 0.003(3) -0.013(3)
N31 0.022(3) 0.044(4) 0.029(4) -0.007(3) 0.002(3) -0.017(3)
N32 0.028(4) 0.051(5) 0.033(4) -0.020(3) 0.010(3) -0.023(3)
N33 0.015(3) 0.061(5) 0.030(4) 0.011(4) -0.001(3) -0.017(3)
N34 0.017(3) 0.049(5) 0.032(4) 0.002(3) 0.001(3) -0.014(3)
N35 0.024(4) 0.058(5) 0.036(4) -0.019(4) 0.002(3) -0.017(4)
N36 0.025(4) 0.045(5) 0.033(4) -0.002(3) 0.002(3) -0.021(3)
C1 0.031(5) 0.042(5) 0.037(5) -0.005(4) 0.002(4) -0.022(4)
C2 0.049(6) 0.038(5) 0.028(5) -0.011(4) 0.005(4) -0.026(4)
C3 0.028(4) 0.046(5) 0.023(4) -0.007(4) -0.004(3) -0.020(4)
C4 0.023(5) 0.056(6) 0.027(4) -0.011(4) 0.000(3) -0.013(4)
C5 0.027(4) 0.048(6) 0.036(5) 0.001(4) -0.003(4) -0.021(4)
C6 0.026(4) 0.041(5) 0.031(5) 0.001(4) -0.007(3) -0.014(4)
C7 0.028(4) 0.038(5) 0.030(5) -0.006(4) -0.003(3) -0.010(4)
C8 0.026(4) 0.035(5) 0.035(5) 0.002(4) -0.006(4) -0.014(4)
C9 0.029(4) 0.037(5) 0.034(5) -0.007(4) 0.000(4) -0.018(4)
C10 0.031(5) 0.038(5) 0.031(5) -0.003(4) 0.004(4) -0.020(4)
C11 0.023(4) 0.045(5) 0.028(4) 0.006(4) 0.000(3) -0.015(4)
C12 0.033(5) 0.035(5) 0.029(4) 0.000(4) 0.001(4) -0.017(4)
C13 0.022(4) 0.042(5) 0.024(4) -0.004(4) 0.003(3) -0.017(4)
C14 0.017(4) 0.052(6) 0.027(4) -0.008(4) 0.003(3) -0.024(4)
C15 0.024(4) 0.039(5) 0.036(5) -0.013(4) 0.004(4) -0.010(4)
C16 0.034(5) 0.040(5) 0.036(5) -0.009(4) 0.003(4) -0.015(4)
C17 0.021(4) 0.055(6) 0.033(5) 0.004(4) -0.002(3) -0.015(4)
C18 0.018(4) 0.037(5) 0.046(6) -0.006(4) 0.001(4) -0.009(4)
C19 0.017(4) 0.057(6) 0.027(4) -0.012(4) 0.002(3) -0.007(4)
C20 0.018(4) 0.050(6) 0.029(5) 0.002(4) 0.001(3) -0.010(4)
C21 0.022(4) 0.044(5) 0.033(5) -0.005(4) 0.003(3) -0.014(4)
C22 0.016(4) 0.054(6) 0.029(5) 0.001(4) 0.005(3) -0.015(4)
C23 0.026(4) 0.046(5) 0.038(5) -0.004(4) -0.005(4) -0.019(4)
C24 0.029(5) 0.023(5) 0.051(6) -0.002(4) 0.000(4) -0.014(4)
C25 0.029(5) 0.042(5) 0.031(5) 0.000(4) -0.001(4) -0.019(4)
C26 0.019(4) 0.034(5) 0.037(5) -0.006(4) 0.006(3) -0.018(4)
C27 0.024(4) 0.046(5) 0.017(4) 0.000(3) 0.001(3) -0.012(4)
C28 0.026(4) 0.053(6) 0.026(4) -0.007(4) 0.007(3) -0.010(4)
C29 0.019(4) 0.050(6) 0.030(5) -0.012(4) 0.010(3) -0.010(4)
C30 0.027(5) 0.048(6) 0.036(5) -0.007(4) 0.012(4) -0.012(4)
C31 0.028(5) 0.057(6) 0.038(5) -0.019(5) 0.013(4) -0.022(4)
C32 0.025(4) 0.047(5) 0.034(5) -0.006(4) 0.006(4) -0.021(4)
C33 0.022(4) 0.027(5) 0.054(6) -0.002(4) -0.002(4) -0.008(4)
C34 0.019(4) 0.035(5) 0.037(5) -0.007(4) 0.003(3) -0.008(4)
C35 0.029(5) 0.042(5) 0.043(5) -0.015(4) 0.011(4) -0.021(4)
C36 0.016(4) 0.053(6) 0.025(4) 0.001(4) -0.001(3) -0.022(4)
C37 0.024(4) 0.044(5) 0.019(4) 0.002(4) -0.001(3) -0.018(4)
C38 0.011(4) 0.041(5) 0.031(4) 0.000(4) 0.006(3) -0.010(3)
C39 0.033(5) 0.037(5) 0.035(5) -0.002(4) 0.010(4) -0.015(4)
C40 0.025(4) 0.067(6) 0.032(5) -0.016(4) 0.009(4) -0.026(4)
C41 0.012(4) 0.034(5) 0.045(5) 0.002(4) 0.001(3) -0.009(3)
C42 0.012(4) 0.051(5) 0.027(4) 0.001(4) 0.003(3) -0.014(4)
C43 0.018(4) 0.040(5) 0.029(4) -0.001(4) -0.002(3) -0.013(4)
C44 0.018(4) 0.039(5) 0.040(5) -0.006(4) 0.004(3) -0.013(4)
C45 0.024(5) 0.037(5) 0.050(6) -0.001(4) -0.003(4) -0.015(4)
C46 0.031(5) 0.032(5) 0.050(6) 0.007(4) -0.011(4) -0.013(4)
C47 0.028(5) 0.037(5) 0.049(6) -0.012(4) 0.009(4) -0.010(4)
C49 0.025(4) 0.051(6) 0.037(5) 0.005(4) 0.001(4) -0.017(4)
C50 0.025(5) 0.063(7) 0.055(6) 0.017(5) -0.015(4) -0.027(5)
C51 0.013(4) 0.060(6) 0.037(5) 0.008(4) 0.003(4) -0.009(4)
C52 0.007(4) 0.076(7) 0.036(5) 0.006(5) 0.005(3) -0.008(4)
C53 0.015(4) 0.065(6) 0.031(5) 0.005(4) -0.001(3) -0.010(4)
C54 0.034(5) 0.066(7) 0.041(5) 0.006(5) -0.006(4) -0.015(5)
C55 0.038(6) 0.058(7) 0.055(6) -0.005(5) 0.004(5) -0.017(5)
C56 0.022(4) 0.066(7) 0.040(5) 0.008(5) 0.004(4) -0.014(4)
C57 0.038(5) 0.071(7) 0.043(6) 0.005(5) -0.009(4) -0.034(5)
C58 0.046(6) 0.051(6) 0.030(5) -0.003(4) 0.005(4) -0.021(5)
C60 0.031(5) 0.046(6) 0.053(6) -0.001(5) 0.014(4) -0.014(4)
C61 0.031(5) 0.054(6) 0.052(6) -0.003(5) 0.013(4) -0.004(5)
C63 0.047(6) 0.060(7) 0.048(6) -0.015(5) -0.007(5) -0.017(5)
C64 0.033(6) 0.070(8) 0.069(7) -0.017(6) 0.001(5) -0.014(5)
C65 0.018(5) 0.112(10) 0.038(6) -0.020(6) 0.001(4) -0.004(6)
C66 0.059(7) 0.096(9) 0.063(7) -0.029(7) 0.030(6) -0.055(7)
C67 0.041(5) 0.069(7) 0.036(5) -0.013(5) 0.001(4) -0.029(5)
C68 0.045(6) 0.070(8) 0.063(7) 0.002(6) 0.005(5) -0.006(6)
C69 0.027(5) 0.065(7) 0.072(7) -0.018(6) 0.016(5) -0.025(5)
C70 0.015(4) 0.058(6) 0.046(5) -0.015(5) 0.000(4) -0.011(4)
C71 0.022(4) 0.050(6) 0.037(5) 0.003(4) -0.005(4) -0.008(4)
C72 0.017(4) 0.046(5) 0.044(5) -0.005(4) -0.004(4) -0.014(4)
C74 0.025(5) 0.057(6) 0.034(5) 0.004(4) 0.002(4) -0.006(4)
C75 0.037(5) 0.046(6) 0.056(6) -0.006(5) 0.015(5) -0.028(5)
C76 0.036(5) 0.064(6) 0.042(5) -0.011(5) 0.018(4) -0.037(5)
O17 0.037(3) 0.028(3) 0.016(3) 0.006(2) -0.002(2) -0.017(2)
O18 0.093(6) 0.061(5) 0.086(6) 0.000(4) 0.009(5) -0.027(5)
O19 0.069(5) 0.097(6) 0.078(6) -0.016(5) 0.004(4) -0.034(5)
O20 0.020(3) 0.087(6) 0.085(6) -0.016(4) -0.008(3) 0.002(3)
O21 0.086(7) 0.078(6) 0.109(8) -0.026(5) -0.023(6) 0.014(5)
O22 0.079(6) 0.083(6) 0.043(4) -0.004(4) -0.015(4) -0.013(4)
O34 0.072(6) 0.077(6) 0.093(6) -0.015(5) 0.003(5) -0.028(5)
O23 0.074(6) 0.102(7) 0.078(6) -0.027(5) 0.026(5) -0.042(5)
O24 0.073(6) 0.097(7) 0.087(6) -0.036(5) -0.011(5) 0.011(5)

loop_
_atom_type_symbol
_atom_type_description
_atom_type_scat_dispersion_real
_atom_type_scat_dispersion_imag
_atom_type_scat_source
C C 0.0033 0.0016 'International Tables Vol C Tables 4.2.6.8 and 6.1.1.4'
H H 0.0000 0.0000 'International Tables Vol C Tables 4.2.6.8 and 6.1.1.4'
N N 0.0061 0.0033 'International Tables Vol C Tables 4.2.6.8 and 6.1.1.4'
O O 0.0106 0.0060 'International Tables Vol C Tables 4.2.6.8 and 6.1.1.4'
Cl Cl 0.1484 0.1585 'International Tables Vol C Tables 4.2.6.8 and 6.1.1.4'

loop_
_geom_angle_atom_site_label_1
_geom_angle_atom_site_label_2
_geom_angle_atom_site_label_3
_geom_angle
_geom_angle_site_symmetry_1
_geom_angle_site_symmetry_3
C2 N1 C16 112.7(7) . .
C2 N1 C1 122.2(7) . .
C16 N1 C1 121.7(7) . .
C2 N2 C15 112.5(7) . .
C2 N2 C3 122.4(7) . .
C15 N2 C3 124.4(7) . .
C4 N3 C3 121.7(7) . .
C4 N3 C14 110.9(7) . .
C3 N3 C14 122.1(6) . .
C4 N4 C13 112.3(7) . .
C4 N4 C5 121.5(7) . .
C13 N4 C5 124.5(7) . .
C6 N5 C12 112.5(7) . .
C6 N5 C5 122.3(7) . .
C12 N5 C5 124.2(6) . .
C6 N6 C7 122.8(6) . .
C6 N6 C11 111.0(6) . .
C7 N6 C11 124.0(7) . .
C8 N7 C7 121.5(7) . .
C8 N7 C10 110.9(7) . .
C7 N7 C10 121.7(7) . .
C8 N8 C17 121.5(7) . 2_656
C8 N8 C9 111.4(6) . .
C17 N8 C9 121.3(7) 2_656 .
C24 N9 C1 122.6(7) . 2_656
C24 N9 C9 111.7(7) . .
C1 N9 C9 120.4(7) 2_656 .
C24 N10 C23 124.1(7) . .
C24 N10 C10 112.6(7) . .
C23 N10 C10 123.0(7) . .
C22 N11 C11 110.5(7) . .
C22 N11 C23 123.0(7) . .
C11 N11 C23 124.0(7) . .
C22 N12 C21 121.8(6) . .
C22 N12 C12 110.2(6) . .
C21 N12 C12 121.6(6) . .
C20 N13 C21 120.5(7) . .
C20 N13 C13 112.5(7) . .
C21 N13 C13 121.8(7) . .
C20 N14 C19 124.2(7) . .
C20 N14 C14 112.4(7) . .
C19 N14 C14 123.0(7) . .
C18 N15 C19 123.4(7) . .
C18 N15 C15 112.5(6) . .
C19 N15 C15 124.0(6) . .
C18 N16 C17 122.4(7) . .
C18 N16 C16 112.7(7) . .
C17 N16 C16 121.6(7) . .
C31 N17 C32 112.1(7) 2 2
C31 N17 C40 121.7(7) 2 .
C32 N17 C40 121.1(7) 2 .
C41 N18 C40 122.2(7) . .
C41 N18 C39 111.1(7) . .
C40 N18 C39 123.5(7) . .
C41 N19 C42 123.2(6) . .
C41 N19 C38 112.7(6) . .
C42 N19 C38 124.1(6) . .
C43 N20 C37 112.7(6) . .
C43 N20 C42 124.3(6) . .
C37 N20 C42 122.5(6) . .
C43 N21 C44 120.3(6) . .
C43 N21 C36 110.3(7) . .
C44 N21 C36 122.0(7) . .
C45 N22 C44 120.1(6) . .
C45 N22 C35 112.0(7) . .
C44 N22 C35 120.5(7) . .
C45 N23 C46 121.7(7) . .
C45 N23 C34 111.9(7) . .
C46 N23 C34 124.6(7) . .
C47 N24 C46 124.7(7) . .
C47 N24 C33 111.2(7) . .
C46 N24 C33 121.7(7) . .
C47 N25 C32 111.7(7) . .
C47 N25 C76 121.4(7) . .
C32 N25 C76 124.1(7) . .
C31 N26 C33 110.4(7) . .
C31 N26 C30 121.1(7) . .
C33 N26 C30 123.7(7) . .
C29 N27 C34 112.0(6) . .
C29 N27 C30 121.1(7) . .
C34 N27 C30 124.0(7) . .
C29 N28 C28 124.1(7) . .
C29 N28 C35 112.0(7) . .
C28 N28 C35 121.7(7) . .
C27 N29 C36 113.5(6) . .
C27 N29 C28 121.2(6) . .
C36 N29 C28 123.8(7) . .
C27 N30 C37 113.3(6) . .
C27 N30 C26 120.9(6) . .
C37 N30 C26 121.0(6) . .
C25 N31 C26 123.1(6) . .
C25 N31 C38 111.5(6) . .
C26 N31 C38 123.5(6) . .
C25 N32 C76 121.1(7) . 2
C25 N32 C39 112.4(7) . .
C76 N32 C39 123.4(7) 2 .
C49 N33 C53 123.8(7) . .
C58 N34 C60 122.6(7) . .
C63 N35 C67 123.8(9) . .
C72 N36 C74 122.1(7) . .
N9 C1 N1 114.9(7) 2_656 .
O1 C2 N2 126.5(8) . .
O1 C2 N1 124.9(8) . .
N2 C2 N1 108.6(8) . .
N3 C3 N2 114.2(6) . .
O2 C4 N4 126.4(8) . .
O2 C4 N3 125.4(8) . .
N4 C4 N3 108.2(7) . .
N4 C5 N5 114.3(7) . .
O3 C6 N5 126.7(8) . .
O3 C6 N6 124.9(8) . .
N5 C6 N6 108.4(7) . .
N7 C7 N6 113.9(7) . .
O4 C8 N7 124.8(8) . .
O4 C8 N8 125.1(8) . .
N7 C8 N8 110.1(7) . .
N9 C9 N8 112.1(7) . .
N9 C9 C10 103.8(6) . .
N8 C9 C10 103.7(6) . .
N10 C10 N7 113.7(7) . .
N10 C10 C9 102.8(6) . .
N7 C10 C9 103.0(6) . .
N11 C11 N6 113.3(6) . .
N11 C11 C12 105.2(6) . .
N6 C11 C12 102.7(7) . .
N5 C12 N12 114.9(7) . .
N5 C12 C11 104.8(6) . .
N12 C12 C11 103.2(6) . .
N4 C13 N13 113.7(6) . .
N4 C13 C14 104.3(6) . .
N13 C13 C14 102.2(6) . .
N14 C14 N3 113.8(6) . .
N14 C14 C13 104.8(6) . .
N3 C14 C13 103.0(6) . .
N2 C15 N15 115.8(7) . .
N2 C15 C16 103.0(6) . .
N15 C15 C16 102.9(6) . .
N1 C16 N16 113.7(7) . .
N1 C16 C15 103.0(7) . .
N16 C16 C15 102.0(6) . .
N16 C17 N8 112.9(7) . 2_656
O8 C18 N15 125.9(8) . .
O8 C18 N16 124.4(8) . .
N15 C18 N16 109.7(7) . .
N14 C19 N15 113.9(6) . .
O7 C20 N14 126.7(8) . .
O7 C20 N13 126.1(8) . .
N14 C20 N13 107.1(7) . .
N12 C21 N13 113.9(6) . .
O6 C22 N12 124.5(8) . .
O6 C22 N11 125.1(8) . .
N12 C22 N11 110.3(7) . .
N10 C23 N11 114.9(7) . .
O5 C24 N10 126.7(8) . .
O5 C24 N9 124.6(8) . .
N10 C24 N9 108.7(7) . .
O9 C25 N32 127.3(8) . .
O9 C25 N31 124.3(8) . .
N32 C25 N31 108.4(7) . .
N31 C26 N30 113.4(6) . .
O10 C27 N30 127.8(8) . .
O10 C27 N29 126.4(8) . .
N30 C27 N29 105.8(6) . .
N28 C28 N29 114.3(7) . .
O11 C29 N28 124.6(8) . .
O11 C29 N27 126.4(8) . .
N28 C29 N27 109.0(7) . .
N27 C30 N26 112.8(7) . .
O12 C31 N17 126.1(8) . 2
O12 C31 N26 124.3(9) . .
N17 C31 N26 109.5(7) 2 .
N17 C32 N25 114.1(7) 2 .
N17 C32 C33 102.9(7) 2 .
N25 C32 C33 103.7(6) . .
N26 C33 N24 114.1(7) . .
N26 C33 C32 104.3(7) . .
N24 C33 C32 103.6(7) . .
N27 C34 N23 114.8(7) . .
N27 C34 C35 103.9(6) . .
N23 C34 C35 104.0(6) . .
N28 C35 N22 112.7(7) . .
N28 C35 C34 102.8(7) . .
N22 C35 C34 102.5(7) . .
N29 C36 N21 113.3(6) . .
N29 C36 C37 102.5(6) . .
N21 C36 C37 103.3(6) . .
N20 C37 N30 115.3(6) . .
N20 C37 C36 103.3(6) . .
N30 C37 C36 103.6(6) . .
N19 C38 N31 114.9(6) . .
N19 C38 C39 103.0(6) . .
N31 C38 C39 103.1(6) . .
N32 C39 N18 112.5(7) . .
N32 C39 C38 104.2(6) . .
N18 C39 C38 104.0(6) . .
N18 C40 N17 113.4(7) . .
O16 C41 N19 126.4(8) . .
O16 C41 N18 124.7(8) . .
N19 C41 N18 108.8(7) . .
N19 C42 N20 113.6(6) . .
O15 C43 N20 126.4(8) . .
O15 C43 N21 124.8(8) . .
N20 C43 N21 108.8(7) . .
N21 C44 N22 112.3(6) . .
O14 C45 N22 127.2(8) . .
O14 C45 N23 124.3(8) . .
N22 C45 N23 108.5(7) . .
N23 C46 N24 114.5(7) . .
O13 C47 N24 124.5(8) . .
O13 C47 N25 125.9(9) . .
N24 C47 N25 109.5(7) . .
N33 C49 C50 118.8(9) . .
C51 C50 C49 119.4(9) . .
C50 C51 C52 119.0(8) . .
C50 C51 C54 125.4(9) . .
C52 C51 C54 115.6(9) . .
C51 C52 C53 120.1(9) . .
N33 C53 C52 118.8(9) . .
C55 C54 C51 124.3(10) . .
C54 C55 C56 123.6(10) . .
C57 C56 C61 119.4(8) . .
C57 C56 C55 124.6(9) . .
C61 C56 C55 116.1(9) . .
C56 C57 C58 119.4(9) . .
N34 C58 C57 119.2(9) . .
N34 C60 C61 120.2(9) . .
C60 C61 C56 119.1(9) . .
N35 C63 C64 122.7(11) . .
C65 C64 C63 116.8(11) . .
C64 C65 C66 120.7(10) . .
C64 C65 C68 118.5(11) . .
C66 C65 C68 120.6(11) . .
C67 C66 C65 117.3(10) . .
N35 C67 C66 118.6(10) . .
C69 C68 C65 127.2(12) . .
C68 C69 C70 126.6(12) . .
C75 C70 C71 118.6(8) . .
C75 C70 C69 125.4(9) . .
C71 C70 C69 116.1(9) . .
C72 C71 C70 120.1(8) . .
N36 C72 C71 119.9(8) . .
N36 C74 C75 119.3(8) . .
C70 C75 C74 119.9(9) . .
N32 C76 N25 111.6(7) 2 .

loop_
_geom_bond_atom_site_label_1
_geom_bond_atom_site_label_2
_geom_bond_distance
_geom_bond_site_symmetry_2
O1 C2 1.235(10) .
O2 C4 1.229(10) .
O3 C6 1.239(9) .
O4 C8 1.233(9) .
O5 C24 1.219(10) .
O6 C22 1.249(10) .
O7 C20 1.215(10) .
O8 C18 1.233(10) .
O9 C25 1.212(9) .
O10 C27 1.193(9) .
O11 C29 1.224(10) .
O12 C31 1.250(10) .
O13 C47 1.230(10) .
O14 C45 1.221(10) .
O15 C43 1.232(9) .
O16 C41 1.231(9) .
N1 C2 1.375(11) .
N1 C16 1.426(10) .
N1 C1 1.459(10) .
N2 C2 1.352(11) .
N2 C15 1.442(11) .
N2 C3 1.443(11) .
N3 C4 1.364(11) .
N3 C3 1.442(11) .
N3 C14 1.461(9) .
N4 C4 1.364(11) .
N4 C13 1.425(10) .
N4 C5 1.435(11) .
N5 C6 1.353(10) .
N5 C12 1.418(10) .
N5 C5 1.437(11) .
N6 C6 1.367(11) .
N6 C7 1.436(10) .
N6 C11 1.466(10) .
N7 C8 1.352(10) .
N7 C7 1.430(10) .
N7 C10 1.474(10) .
N8 C8 1.361(11) .
N8 C17 1.450(10) 2_656
N8 C9 1.454(10) .
N9 C24 1.375(11) .
N9 C1 1.412(11) 2_656
N9 C9 1.450(10) .
N10 C24 1.356(11) .
N10 C23 1.416(10) .
N10 C10 1.464(10) .
N11 C22 1.356(10) .
N11 C11 1.423(10) .
N11 C23 1.425(11) .
N12 C22 1.354(11) .
N12 C21 1.433(10) .
N12 C12 1.455(10) .
N13 C20 1.393(11) .
N13 C21 1.454(11) .
N13 C13 1.457(10) .
N14 C20 1.352(11) .
N14 C19 1.416(10) .
N14 C14 1.451(10) .
N15 C18 1.329(11) .
N15 C19 1.451(10) .
N15 C15 1.470(10) .
N16 C18 1.366(11) .
N16 C17 1.428(11) .
N16 C16 1.456(10) .
N17 C31 1.332(11) 2
N17 C32 1.433(10) 2
N17 C40 1.446(11) .
N18 C41 1.374(10) .
N18 C40 1.436(10) .
N18 C39 1.458(10) .
N19 C41 1.342(10) .
N19 C42 1.415(10) .
N19 C38 1.458(10) .
N20 C43 1.347(10) .
N20 C37 1.431(9) .
N20 C42 1.448(10) .
N21 C43 1.386(10) .
N21 C44 1.440(10) .
N21 C36 1.448(10) .
N22 C45 1.363(11) .
N22 C44 1.448(10) .
N22 C35 1.462(10) .
N23 C45 1.378(11) .
N23 C46 1.424(11) .
N23 C34 1.440(11) .
N24 C47 1.349(11) .
N24 C46 1.434(11) .
N24 C33 1.472(10) .
N25 C47 1.358(11) .
N25 C32 1.456(10) .
N25 C76 1.460(12) .
N26 C31 1.356(11) .
N26 C33 1.434(11) .
N26 C30 1.461(11) .
N27 C29 1.364(11) .
N27 C34 1.429(10) .
N27 C30 1.435(11) .
N28 C29 1.359(11) .
N28 C28 1.422(11) .
N28 C35 1.448(10) .
N29 C27 1.394(10) .
N29 C36 1.440(9) .
N29 C28 1.444(10) .
N30 C27 1.367(10) .
N30 C37 1.437(9) .
N30 C26 1.456(10) .
N31 C25 1.378(10) .
N31 C26 1.411(10) .
N31 C38 1.462(9) .
N32 C25 1.348(11) .
N32 C76 1.449(11) 2
N32 C39 1.450(10) .
N33 C49 1.316(11) .
N33 C53 1.336(11) .
N34 C58 1.317(11) .
N34 C60 1.331(11) .
N35 C63 1.280(12) .
N35 C67 1.301(12) .
N36 C72 1.328(11) .
N36 C74 1.339(11) .
C1 N9 1.412(11) 2_656
C9 C10 1.546(11) .
C11 C12 1.516(12) .
C13 C14 1.519(12) .
C15 C16 1.570(12) .
C17 N8 1.451(10) 2_656
C31 N17 1.332(11) 2
C32 N17 1.433(10) 2
C32 C33 1.520(12) .
C34 C35 1.550(12) .
C36 C37 1.545(12) .
C38 C39 1.522(12) .
C49 C50 1.412(12) .
C50 C51 1.373(14) .
C51 C52 1.380(13) .
C51 C54 1.467(12) .
C52 C53 1.383(11) .
C54 C55 1.298(13) .
C55 C56 1.503(12) .
C56 C57 1.352(14) .
C56 C61 1.394(14) .
C57 C58 1.414(12) .
C60 C61 1.372(12) .
C63 C64 1.389(14) .
C64 C65 1.332(16) .
C65 C66 1.430(17) .
C65 C68 1.544(15) .
C66 C67 1.401(14) .
C68 C69 1.222(14) .
C69 C70 1.470(13) .
C70 C75 1.365(13) .
C70 C71 1.388(13) .
C71 C72 1.366(11) .
C74 C75 1.388(13) .
C76 N32 1.449(11) 2
